data_7053337
loop_
_publ_author_name
'Clausen, Henrik F.'
'Chevallier, Marie S.'
'Spackman, Mark A.'
'Iversen, Bo B.'

_publ_section_title
;
 Three new co-crystals of hydroquinone: crystal structures and Hirshfeld
 surface analysis of intermolecular interactions
;
_journal_issue 2
_journal_name_full 'New Journal of Chemistry'
_journal_page_first 193
_journal_paper_doi 10.1039/b9nj00463g
_journal_volume 34
_journal_year 2010
_chemical_formula_moiety 'C5 H11 N O, 2.5(C6 H6 O2)'
_chemical_formula_sum 'C20 H26 N O6'
_chemical_formula_weight 376.42
_chemical_name_systematic
;
?
;
_space_group_IT_number 2
_symmetry_cell_setting triclinic
_symmetry_Int_Tables_number 2
_symmetry_space_group_name_Hall '-P 1'
_symmetry_space_group_name_H-M 'P -1'
_atom_sites_solution_hydrogens geom
_atom_sites_solution_primary direct
_atom_sites_solution_secondary difmap
_audit_creation_method SHELXL-97
_cell_angle_alpha 101.171(1)
_cell_angle_beta 92.245(2)
_cell_angle_gamma 99.443(2)
_cell_formula_units_Z 2
_cell_length_a 5.5742(1)
_cell_length_b 9.8776(3)
_cell_length_c 17.6573(4)
_cell_measurement_reflns_used 5883
_cell_measurement_temperature 100(2)
_cell_measurement_theta_max 33.698
_cell_measurement_theta_min 2.358
_cell_volume 938.33(4)
_computing_cell_refinement 'Saint+ (Bruker, 2004)'
_computing_data_collection 'ApexII (Bruker, 2004)'
_computing_data_reduction 'Saint+ (Bruker-Nonius, 2006)'
_computing_molecular_graphics
;
XShell (Bruker, 2000) and Crystal Explorer (Wolff <i>et al.</i>, 2005)
;
_computing_publication_material
;
enCIFer (Allen <i>et al.</i>, 2004) and WinGX (Farrugia, 1999)
;
_computing_structure_refinement 'SHELXL-97 (Sheldrick, 1997)'
_computing_structure_solution 'SHELXS-97 (Sheldrick, 1997)'
_diffrn_ambient_temperature 100(2)
_diffrn_detector_area_resol_mean 83.33
_diffrn_measured_fraction_theta_full 0.986
_diffrn_measured_fraction_theta_max 0.986
_diffrn_measurement_device_type 'Bruker X8 APEX-II diffractometer'
_diffrn_measurement_method '\f-scans and \w-scans'
_diffrn_radiation_monochromator graphite
_diffrn_radiation_source 'fine-focus sealed tube'
_diffrn_radiation_type MoK\a
_diffrn_radiation_wavelength 0.71073
_diffrn_reflns_av_R_equivalents 0.0445
_diffrn_reflns_av_sigmaI/netI 0.0575
_diffrn_reflns_limit_h_max 8
_diffrn_reflns_limit_h_min -8
_diffrn_reflns_limit_k_max 15
_diffrn_reflns_limit_k_min -15
_diffrn_reflns_limit_l_max 27
_diffrn_reflns_limit_l_min -27
_diffrn_reflns_number 28368
_diffrn_reflns_theta_full 33.14
_diffrn_reflns_theta_max 33.14
_diffrn_reflns_theta_min 2.13
_exptl_absorpt_coefficient_mu 0.098
_exptl_absorpt_correction_T_max 1.0000
_exptl_absorpt_correction_T_min 0.896540
_exptl_absorpt_correction_type sphere
_exptl_absorpt_process_details
;
'SADABS; Sheldrick, 1996.'
;
_exptl_crystal_colour colorless
_exptl_crystal_density_diffrn 1.332
_exptl_crystal_density_method 'not measured'
_exptl_crystal_description rectangular
_exptl_crystal_F_000 402
_exptl_crystal_size_max 0.25
_exptl_crystal_size_mid 0.14
_exptl_crystal_size_min 0.09
_refine_diff_density_max 0.396
_refine_diff_density_min -0.283
_refine_diff_density_rms 0.058
_refine_ls_extinction_coef 0.010(2)
_refine_ls_extinction_expression Fc^*^=kFc[1+0.001xFc^2^\l^3^/sin(2\q)]^-1/4^
_refine_ls_extinction_method SHELXL
_refine_ls_goodness_of_fit_ref 1.034
_refine_ls_hydrogen_treatment constr
_refine_ls_matrix_type full
_refine_ls_number_parameters 252
_refine_ls_number_reflns 7063
_refine_ls_number_restraints 0
_refine_ls_restrained_S_all 1.034
_refine_ls_R_factor_all 0.0838
_refine_ls_R_factor_gt 0.0542
_refine_ls_shift/su_max 0.001
_refine_ls_shift/su_mean 0.000
_refine_ls_structure_factor_coef Fsqd
_refine_ls_weighting_details 'calc w=1/[\s^2^(Fo^2^)+(0.0473P)^2^+0.2105P] where P=(Fo^2^+2Fc^2^)/3'
_refine_ls_weighting_scheme calc
_refine_ls_wR_factor_gt 0.1092
_refine_ls_wR_factor_ref 0.1211
_reflns_number_gt 5086
_reflns_number_total 7063
_reflns_threshold_expression >2sigma(I)
_cod_data_source_file b9nj00463g.txt
_cod_data_source_block hq_def_abs
_cod_depositor_comments
;
The following automatic conversions were performed:

'_symmetry_cell_setting' value 'Triclinic' changed to 'triclinic'
according to /home/saulius/struct/CIF-dictionaries/cif_core.dic
dictionary named 'cif_core.dic' version 2.4.2 from 2011-04-26.

Automatic conversion script
Id: cif_fix_values 1891 2012-01-12 08:04:46Z andrius 
;
_cod_database_code 7053337

loop_
_symmetry_equiv_pos_as_xyz
'x, y, z'
'-x, -y, -z'

loop_
_atom_site_label
_atom_site_type_symbol
_atom_site_fract_x
_atom_site_fract_y
_atom_site_fract_z
_atom_site_U_iso_or_equiv
_atom_site_adp_type
_atom_site_occupancy
_atom_site_symmetry_multiplicity
_atom_site_calc_flag
_atom_site_refinement_flags
O1 O 0.31711(17) -0.05779(9) 0.26014(5) 0.01858(19) Uani 1 1 d .
H1 H 0.3289 -0.1250 0.2240 0.028 Uiso 1 1 calc R
C1 C 0.5087(2) 0.05105(12) 0.26095(6) 0.0146(2) Uani 1 1 d .
C2 C 0.6900(2) 0.04178(12) 0.20929(7) 0.0164(2) Uani 1 1 d .
H2 H 0.6829 -0.0407 0.1707 0.020 Uiso 1 1 calc R
C3 C 0.8810(2) 0.15285(13) 0.21414(7) 0.0175(2) Uani 1 1 d .
H3 H 1.0047 0.1464 0.1787 0.021 Uiso 1 1 calc R
C4 C 0.8928(2) 0.27398(12) 0.27066(7) 0.0162(2) Uani 1 1 d .
C5 C 0.7100(2) 0.28347(12) 0.32177(7) 0.0163(2) Uani 1 1 d .
H5 H 0.7166 0.3661 0.3602 0.020 Uiso 1 1 calc R
C6 C 0.5180(2) 0.17251(12) 0.31677(7) 0.0160(2) Uani 1 1 d .
H6 H 0.3927 0.1796 0.3516 0.019 Uiso 1 1 calc R
O4 O 1.08455(17) 0.38070(9) 0.27173(5) 0.0217(2) Uani 1 1 d .
H4 H 1.0915 0.4403 0.3131 0.033 Uiso 1 1 calc R
O11 O 0.17756(16) 0.58584(9) 0.40370(5) 0.01778(18) Uani 1 1 d .
H11 H 0.2235 0.6701 0.4011 0.027 Uiso 1 1 calc R
C11 C 0.3416(2) 0.54627(12) 0.45223(6) 0.0149(2) Uani 1 1 d .
C12 C 0.2749(2) 0.41806(12) 0.47328(7) 0.0166(2) Uani 1 1 d .
H12 H 0.1207 0.3621 0.4549 0.020 Uiso 1 1 calc R
C13 C 0.4329(2) 0.37087(12) 0.52120(7) 0.0158(2) Uani 1 1 d .
H13 H 0.3872 0.2829 0.5356 0.019 Uiso 1 1 calc R
O21 O 0.28021(16) 0.86069(9) 0.39612(5) 0.01753(19) Uani 1 1 d .
H21 H 0.2765 0.8880 0.3540 0.026 Uiso 1 1 calc R
C21 C 0.1397(2) 0.93271(12) 0.44678(6) 0.0141(2) Uani 1 1 d .
C22 C -0.0225(2) 1.01138(12) 0.42267(7) 0.0160(2) Uani 1 1 d .
H22 H -0.0378 1.0191 0.3700 0.019 Uiso 1 1 calc R
C23 C -0.1619(2) 1.07867(12) 0.47645(7) 0.0165(2) Uani 1 1 d .
H23 H -0.2730 1.1328 0.4604 0.020 Uiso 1 1 calc R
O31 O 0.87579(17) 0.76270(9) 1.06161(5) 0.0211(2) Uani 1 1 d .
H31 H 0.9958 0.7489 1.0875 0.032 Uiso 1 1 calc R
C31 C 0.9419(2) 0.88082(12) 1.03167(7) 0.0155(2) Uani 1 1 d .
C32 C 0.7662(2) 0.92274(12) 0.98790(7) 0.0163(2) Uani 1 1 d .
H32 H 0.6053 0.8702 0.9797 0.020 Uiso 1 1 calc R
C33 C 0.8236(2) 1.04077(12) 0.95607(7) 0.0166(2) Uani 1 1 d .
H33 H 0.7025 1.0682 0.9258 0.020 Uiso 1 1 calc R
O41 O 0.28385(17) 0.72175(9) 0.14297(5) 0.01966(19) Uani 1 1 d .
C41 C 0.3489(2) 0.60671(13) 0.12018(7) 0.0173(2) Uani 1 1 d .
H41 H 0.3098 0.5638 0.0672 0.021 Uiso 1 1 calc R
N41 N 0.46627(19) 0.53912(10) 0.16242(6) 0.0161(2) Uani 1 1 d .
C42 C 0.5336(2) 0.59636(13) 0.24500(7) 0.0177(2) Uani 1 1 d .
H42A H 0.5338 0.5176 0.2721 0.021 Uiso 1 1 calc R
H42B H 0.4078 0.6498 0.2666 0.021 Uiso 1 1 calc R
C43 C 0.5193(2) 0.40064(13) 0.12701(8) 0.0222(3) Uani 1 1 d .
H43A H 0.4051 0.3603 0.0808 0.027 Uiso 1 1 calc R
H43B H 0.4903 0.3377 0.1643 0.027 Uiso 1 1 calc R
C44 C 0.7807(3) 0.69134(14) 0.26141(8) 0.0227(3) Uani 1 1 d .
H44A H 0.9081 0.6375 0.2439 0.034 Uiso 1 1 calc R
H44B H 0.8098 0.7293 0.3172 0.034 Uiso 1 1 calc R
H44C H 0.7839 0.7686 0.2338 0.034 Uiso 1 1 calc R
C45 C 0.7789(2) 0.40531(14) 0.10321(7) 0.0222(3) Uani 1 1 d .
H45A H 0.8150 0.4750 0.0707 0.033 Uiso 1 1 calc R
H45B H 0.7968 0.3129 0.0740 0.033 Uiso 1 1 calc R
H45C H 0.8924 0.4310 0.1495 0.033 Uiso 1 1 calc R

loop_
_atom_site_aniso_label
_atom_site_aniso_U_11
_atom_site_aniso_U_22
_atom_site_aniso_U_33
_atom_site_aniso_U_23
_atom_site_aniso_U_13
_atom_site_aniso_U_12
O1 0.0221(5) 0.0150(4) 0.0165(4) 0.0011(3) 0.0039(3) -0.0008(3)
C1 0.0162(6) 0.0136(5) 0.0145(5) 0.0046(4) 0.0003(4) 0.0017(4)
C2 0.0202(6) 0.0148(5) 0.0139(5) 0.0014(4) 0.0026(4) 0.0040(5)
C3 0.0181(6) 0.0192(6) 0.0155(5) 0.0034(4) 0.0041(4) 0.0040(5)
C4 0.0172(6) 0.0154(5) 0.0158(5) 0.0044(4) -0.0009(4) 0.0017(4)
C5 0.0208(6) 0.0140(5) 0.0142(5) 0.0015(4) -0.0008(4) 0.0050(5)
C6 0.0184(6) 0.0167(5) 0.0137(5) 0.0032(4) 0.0028(4) 0.0048(5)
O4 0.0227(5) 0.0183(4) 0.0206(4) 0.0010(3) 0.0016(4) -0.0035(4)
O11 0.0202(5) 0.0147(4) 0.0188(4) 0.0050(3) -0.0014(3) 0.0027(3)
C11 0.0175(6) 0.0145(5) 0.0129(5) 0.0016(4) 0.0019(4) 0.0042(4)
C12 0.0167(6) 0.0148(5) 0.0173(5) 0.0021(4) 0.0019(4) 0.0015(4)
C13 0.0198(6) 0.0115(5) 0.0163(5) 0.0030(4) 0.0036(4) 0.0026(4)
O21 0.0225(5) 0.0168(4) 0.0148(4) 0.0041(3) 0.0044(3) 0.0063(3)
C21 0.0159(6) 0.0111(5) 0.0146(5) 0.0017(4) 0.0024(4) 0.0007(4)
C22 0.0198(6) 0.0150(5) 0.0131(5) 0.0037(4) -0.0001(4) 0.0019(4)
C23 0.0184(6) 0.0155(5) 0.0164(5) 0.0049(4) -0.0006(4) 0.0035(5)
O31 0.0191(5) 0.0194(4) 0.0272(5) 0.0108(4) 0.0007(4) 0.0030(4)
C31 0.0182(6) 0.0141(5) 0.0148(5) 0.0020(4) 0.0036(4) 0.0055(4)
C32 0.0143(6) 0.0168(5) 0.0169(5) 0.0011(4) 0.0010(4) 0.0030(4)
C33 0.0162(6) 0.0175(6) 0.0165(5) 0.0025(4) -0.0007(4) 0.0055(5)
O41 0.0228(5) 0.0170(4) 0.0196(4) 0.0030(3) -0.0014(3) 0.0063(4)
C41 0.0164(6) 0.0188(6) 0.0156(5) 0.0020(4) -0.0007(4) 0.0023(5)
N41 0.0168(5) 0.0130(5) 0.0175(5) 0.0011(4) -0.0007(4) 0.0022(4)
C42 0.0191(6) 0.0187(6) 0.0156(5) 0.0048(4) -0.0002(4) 0.0027(5)
C43 0.0210(6) 0.0139(6) 0.0299(7) -0.0005(5) -0.0006(5) 0.0042(5)
C44 0.0231(7) 0.0204(6) 0.0217(6) 0.0012(5) -0.0022(5) -0.0002(5)
C45 0.0252(7) 0.0219(6) 0.0196(6) 0.0018(5) 0.0013(5) 0.0077(5)

loop_
_atom_type_symbol
_atom_type_description
_atom_type_scat_dispersion_real
_atom_type_scat_dispersion_imag
_atom_type_scat_source
C C 0.0033 0.0016 'International Tables Vol C Tables 4.2.6.8 and 6.1.1.4'
H H 0.0000 0.0000 'International Tables Vol C Tables 4.2.6.8 and 6.1.1.4'
N N 0.0061 0.0033 'International Tables Vol C Tables 4.2.6.8 and 6.1.1.4'
O O 0.0106 0.0060 'International Tables Vol C Tables 4.2.6.8 and 6.1.1.4'

loop_
_geom_angle_atom_site_label_1
_geom_angle_atom_site_label_2
_geom_angle_atom_site_label_3
_geom_angle
_geom_angle_site_symmetry_1
_geom_angle_site_symmetry_3
C1 O1 H1 109.5 . .
O1 C1 C6 117.60(11) . .
O1 C1 C2 122.52(10) . .
C6 C1 C2 119.88(11) . .
C3 C2 C1 119.97(11) . .
C3 C2 H2 120.0 . .
C1 C2 H2 120.0 . .
C2 C3 C4 120.33(11) . .
C2 C3 H3 119.8 . .
C4 C3 H3 119.8 . .
O4 C4 C5 122.94(11) . .
O4 C4 C3 117.47(11) . .
C5 C4 C3 119.57(12) . .
C6 C5 C4 120.16(11) . .
C6 C5 H5 119.9 . .
C4 C5 H5 119.9 . .
C5 C6 C1 120.08(11) . .
C5 C6 H6 120.0 . .
C1 C6 H6 120.0 . .
C4 O4 H4 109.5 . .
C11 O11 H11 109.5 . .
O11 C11 C12 117.29(11) . .
O11 C11 C13 122.37(11) . 2_666
C12 C11 C13 120.33(11) . 2_666
C11 C12 C13 120.29(12) . .
C11 C12 H12 119.9 . .
C13 C12 H12 119.9 . .
C12 C13 C11 119.38(11) . 2_666
C12 C13 H13 120.3 . .
C11 C13 H13 120.3 2_666 .
C21 O21 H21 109.5 . .
O21 C21 C23 117.26(10) . 2_576
O21 C21 C22 122.36(10) . .
C23 C21 C22 120.36(11) 2_576 .
C21 C22 C23 119.31(11) . .
C21 C22 H22 120.3 . .
C23 C22 H22 120.3 . .
C21 C23 C22 120.33(11) 2_576 .
C21 C23 H23 119.8 2_576 .
C22 C23 H23 119.8 . .
C31 O31 H31 109.5 . .
O31 C31 C32 118.19(11) . .
O31 C31 C33 122.53(11) . 2_777
C32 C31 C33 119.28(11) . 2_777
C33 C32 C31 120.51(12) . .
C33 C32 H32 119.7 . .
C31 C32 H32 119.7 . .
C32 C33 C31 120.21(11) . 2_777
C32 C33 H33 119.9 . .
C31 C33 H33 119.9 2_777 .
O41 C41 N41 126.26(11) . .
O41 C41 H41 116.9 . .
N41 C41 H41 116.9 . .
C41 N41 C42 121.01(10) . .
C41 N41 C43 119.21(10) . .
C42 N41 C43 119.70(10) . .
N41 C42 C44 113.96(11) . .
N41 C42 H42A 108.8 . .
C44 C42 H42A 108.8 . .
N41 C42 H42B 108.8 . .
C44 C42 H42B 108.8 . .
H42A C42 H42B 107.7 . .
N41 C43 C45 113.32(11) . .
N41 C43 H43A 108.9 . .
C45 C43 H43A 108.9 . .
N41 C43 H43B 108.9 . .
C45 C43 H43B 108.9 . .
H43A C43 H43B 107.7 . .
C42 C44 H44A 109.5 . .
C42 C44 H44B 109.5 . .
H44A C44 H44B 109.5 . .
C42 C44 H44C 109.5 . .
H44A C44 H44C 109.5 . .
H44B C44 H44C 109.5 . .
C43 C45 H45A 109.5 . .
C43 C45 H45B 109.5 . .
H45A C45 H45B 109.5 . .
C43 C45 H45C 109.5 . .
H45A C45 H45C 109.5 . .
H45B C45 H45C 109.5 . .

loop_
_geom_bond_atom_site_label_1
_geom_bond_atom_site_label_2
_geom_bond_distance
_geom_bond_site_symmetry_2
O1 C1 1.3829(16) .
O1 H1 0.8400 .
C1 C6 1.3896(16) .
C1 C2 1.3901(17) .
C2 C3 1.3849(18) .
C2 H2 0.9500 .
C3 C4 1.3921(16) .
C3 H3 0.9500 .
C4 O4 1.3691(16) .
C4 C5 1.3902(18) .
C5 C6 1.3874(18) .
C5 H5 0.9500 .
C6 H6 0.9500 .
O4 H4 0.8400 .
O11 C11 1.3816(15) .
O11 H11 0.8400 .
C11 C12 1.3851(17) .
C11 C13 1.3922(18) 2_666
C12 C13 1.3921(17) .
C12 H12 0.9500 .
C13 H13 0.9500 .
O21 C21 1.3824(14) .
O21 H21 0.8400 .
C21 C23 1.3843(16) 2_576
C21 C22 1.3893(17) .
C22 C23 1.3894(17) .
C22 H22 0.9500 .
C23 H23 0.9500 .
O31 C31 1.3747(15) .
O31 H31 0.8400 .
C31 C32 1.3878(17) .
C31 C33 1.3912(18) 2_777
C32 C33 1.3867(18) .
C32 H32 0.9500 .
C33 H33 0.9500 .
O41 C41 1.2465(14) .
C41 N41 1.3147(16) .
C41 H41 0.9500 .
N41 C42 1.4679(16) .
N41 C43 1.4715(15) .
C42 C44 1.5172(19) .
C42 H42A 0.9900 .
C42 H42B 0.9900 .
C43 C45 1.5185(19) .
C43 H43A 0.9900 .
C43 H43B 0.9900 .
C44 H44A 0.9800 .
C44 H44B 0.9800 .
C44 H44C 0.9800 .
C45 H45A 0.9800 .
C45 H45B 0.9800 .
C45 H45C 0.9800 .
